data_4126546
loop_
_publ_author_name
'Morrison, Gregory'
'Latshaw, Allison M.'
'Spagnuolo, Nicholas R.'
'Zur Loye, Hans-Conrad'

_publ_section_title
;
 Observation of Intense X-ray Scintillation in a Family of Mixed Anion
 Silicates, Cs3RESi4O10F2 (RE = Y, Eu-Lu), Obtained via an Enhanced Flux
 Crystal Growth Technique.
;
_journal_name_full 'Journal of the American Chemical Society'
_journal_paper_doi 10.1021/jacs.7b08559
_journal_year 2017
_chemical_formula_moiety 'Cs3 F2 O10 Si4 Yb'
_chemical_formula_sum 'Cs3 F2 O10 Si4 Yb'
_chemical_formula_weight 882.13
_space_group_crystal_system triclinic
_space_group_IT_number 2
_space_group_name_Hall '-P 1'
_space_group_name_H-M_alt 'P -1'
_symmetry_space_group_name_Hall '-P 1'
_symmetry_space_group_name_H-M 'P -1'
_audit_creation_date 2017-05-02
_audit_creation_method
;
Olex2 1.2
(compiled 2015.09.30 svn.r3233 for OlexSys, GUI svn.r5103)
;
_cell_angle_alpha 95.9040(10)
_cell_angle_beta 90.0590(10)
_cell_angle_gamma 119.7530(10)
_cell_formula_units_Z 2
_cell_length_a 7.0570(2)
_cell_length_b 7.1102(2)
_cell_length_c 16.0629(4)
_cell_measurement_reflns_used 9697
_cell_measurement_temperature 302(2)
_cell_measurement_theta_max 36.36
_cell_measurement_theta_min 2.55
_cell_volume 694.75(3)
_computing_cell_refinement 'SAINT v7.60A (Bruker, 2013)'
_computing_data_collection 'Bruker APEXIII v2016.5-0 (Bruker, 2016)'
_computing_data_reduction 'SAINT v7.60A (Bruker, 2013)'
_computing_molecular_graphics 'Olex2 (Dolomanov et al., 2009)'
_computing_publication_material 'Olex2 (Dolomanov et al., 2009)'
_computing_structure_refinement 'ShelXL (Sheldrick, 2015)'
_computing_structure_solution 'ShelXT (Sheldrick, 2015)'
_diffrn_ambient_temperature 301.99
_diffrn_measured_fraction_theta_full 0.998
_diffrn_measured_fraction_theta_max 0.997
_diffrn_measurement_device_type 'Bruker APEX-II CCD'
_diffrn_measurement_method '\f and \w scans'
_diffrn_radiation_type MoK\a
_diffrn_radiation_wavelength 0.71073
_diffrn_reflns_av_R_equivalents 0.0348
_diffrn_reflns_av_unetI/netI 0.0180
_diffrn_reflns_Laue_measured_fraction_full 0.998
_diffrn_reflns_Laue_measured_fraction_max 0.997
_diffrn_reflns_limit_h_max 11
_diffrn_reflns_limit_h_min -11
_diffrn_reflns_limit_k_max 11
_diffrn_reflns_limit_k_min -11
_diffrn_reflns_limit_l_max 26
_diffrn_reflns_limit_l_min -26
_diffrn_reflns_number 65729
_diffrn_reflns_point_group_measured_fraction_full 0.998
_diffrn_reflns_point_group_measured_fraction_max 0.997
_diffrn_reflns_theta_full 25.242
_diffrn_reflns_theta_max 36.372
_diffrn_reflns_theta_min 2.554
_diffrn_standards_number 0
_exptl_absorpt_coefficient_mu 14.885
_exptl_absorpt_correction_T_max 0.4977
_exptl_absorpt_correction_T_min 0.3745
_exptl_absorpt_correction_type multi-scan
_exptl_absorpt_process_details
;
SADABS-2016/2 (Bruker,2016/2) was used for absorption correction.
wR2(int) was 0.1412 before and 0.0535 after correction.
The Ratio of minimum to maximum transmission is 0.7525.
The \l/2 correction factor is Not present.
;
_exptl_crystal_colour colourless
_exptl_crystal_density_diffrn 4.217
_exptl_crystal_description 'hexagonal plate'
_exptl_crystal_F_000 778
_exptl_crystal_size_max 0.06
_exptl_crystal_size_mid 0.06
_exptl_crystal_size_min 0.02
_refine_diff_density_max 2.821
_refine_diff_density_min -2.167
_refine_diff_density_rms 0.188
_refine_ls_extinction_coef 0.00090(8)
_refine_ls_extinction_expression Fc^*^=kFc[1+0.001xFc^2^\l^3^/sin(2\q)]^-1/4^
_refine_ls_extinction_method 'SHELXL-2014/7 (Sheldrick 2014'
_refine_ls_goodness_of_fit_ref 1.100
_refine_ls_hydrogen_treatment undef
_refine_ls_matrix_type full
_refine_ls_number_parameters 186
_refine_ls_number_reflns 6760
_refine_ls_number_restraints 0
_refine_ls_restrained_S_all 1.100
_refine_ls_R_factor_all 0.0230
_refine_ls_R_factor_gt 0.0213
_refine_ls_shift/su_max 0.002
_refine_ls_shift/su_mean 0.000
_refine_ls_structure_factor_coef Fsqd
_refine_ls_weighting_details 'w=1/[\s^2^(Fo^2^)+(0.0097P)^2^+2.9965P] where P=(Fo^2^+2Fc^2^)/3'
_refine_ls_weighting_scheme calc
_refine_ls_wR_factor_gt 0.0449
_refine_ls_wR_factor_ref 0.0458
_reflns_Friedel_coverage 0.000
_reflns_number_gt 6478
_reflns_number_total 6760
_reflns_threshold_expression 'I > 2\s(I)'
_cod_data_source_file ja7b08559_si_010.cif
_cod_data_source_block Cs3YbSi4O10F2
_cod_database_code 4126546
_shelx_space_group_comment
;
The symmetry employed for this shelxl refinement is uniquely defined
by the following loop, which should always be used as a source of
symmetry information in preference to the above space-group names.
They are only intended as comments.
;
_shelx_estimated_absorpt_t_max 0.755
_shelx_estimated_absorpt_t_min 0.469
_olex2_refinement_description
;
1. Twinned data refinement
 Scales: 0.8561(8) 0.1439(8)
2. Others
 Fixed X: Yb1(0.5)
 Fixed Y: Yb1(0)
 Fixed Z: Yb1(0)
;
_shelx_shelxl_version_number 2014/7
_olex2_submission_special_instructions 'No special instructions were received'

loop_
_space_group_symop_operation_xyz
'x, y, z'
'-x, -y, -z'

loop_
_atom_site_label
_atom_site_type_symbol
_atom_site_fract_x
_atom_site_fract_y
_atom_site_fract_z
_atom_site_U_iso_or_equiv
_atom_site_adp_type
_atom_site_occupancy
_atom_site_site_symmetry_order
_atom_site_calc_flag
_atom_site_refinement_flags_posn
_atom_site_refinement_flags_adp
_atom_site_refinement_flags_occupancy
Yb1 Yb 0.5000 0.0000 0.0000 0.00752(3) Uani 1 2 d S T P
Yb2 Yb 0.5000 1.0000 0.5000 0.01207(3) Uani 1 2 d S T P
Cs1 Cs -0.15539(4) 0.68418(3) 1.05105(2) 0.01747(4) Uani 1 1 d . . .
Cs2 Cs 1.12673(4) 1.26607(4) 0.68155(2) 0.02476(4) Uani 1 1 d . . .
Cs3 Cs 1.18457(6) 1.35667(4) 0.41790(2) 0.03725(6) Uani 1 1 d . . .
Si1 Si 0.45029(13) 0.90466(11) 0.71385(4) 0.00792(10) Uani 1 1 d . . .
Si2 Si -0.37497(12) 0.70799(12) 0.83441(5) 0.00764(12) Uani 1 1 d . . .
Si3 Si -0.29294(12) 0.33450(12) 0.82908(5) 0.00773(12) Uani 1 1 d . . .
Si4 Si 0.07877(12) 0.78930(12) 0.82710(5) 0.00809(12) Uani 1 1 d . . .
O1 O -0.1169(3) 0.8489(3) 0.81539(15) 0.0129(4) Uani 1 1 d . . .
O2 O 0.2198(4) 0.8800(4) 0.74550(15) 0.0158(4) Uani 1 1 d . . .
O3 O -0.4429(3) 0.4494(3) 0.81870(15) 0.0118(3) Uani 1 1 d . . .
O4 O -0.3554(4) 0.1492(4) 0.74936(15) 0.0151(4) Uani 1 1 d . . .
O5 O -0.4247(4) 0.7693(4) 0.92498(15) 0.0173(4) Uani 1 1 d . . .
O6 O 0.4425(5) 0.8521(4) 0.61655(13) 0.0215(5) Uani 1 1 d . . .
O7 O -0.0413(3) 0.5216(3) 0.81324(14) 0.0119(4) Uani 1 1 d . . .
O8 O 0.2076(4) 0.8899(4) 0.91468(15) 0.0180(4) Uani 1 1 d . . .
O9 O -0.3052(4) 0.2533(4) 0.91725(15) 0.0169(4) Uani 1 1 d . . .
O10 O 0.4869(4) 0.7299(4) 0.75953(15) 0.0149(4) Uani 1 1 d . . .
F1 F 0.3949(5) 1.2255(5) 0.55077(17) 0.0303(5) Uani 1 1 d . . .
F2 F 0.8351(4) 1.2331(5) 0.54325(17) 0.0310(5) Uani 1 1 d . . .

loop_
_atom_site_aniso_label
_atom_site_aniso_U_11
_atom_site_aniso_U_22
_atom_site_aniso_U_33
_atom_site_aniso_U_23
_atom_site_aniso_U_13
_atom_site_aniso_U_12
Yb1 0.00762(6) 0.00775(5) 0.00732(5) 0.00091(4) 0.00052(5) 0.00392(5)
Yb2 0.01254(7) 0.01595(7) 0.00883(6) 0.00231(5) 0.00164(6) 0.00780(6)
Cs1 0.01589(8) 0.01884(7) 0.01828(7) 0.00309(6) 0.00066(7) 0.00896(7)
Cs2 0.02252(10) 0.02662(9) 0.02325(9) -0.00438(7) -0.00080(8) 0.01217(9)
Cs3 0.04169(16) 0.02857(11) 0.03576(13) 0.00067(9) -0.00125(13) 0.01381(12)
Si1 0.0078(3) 0.0079(3) 0.0077(2) 0.0014(2) 0.0007(2) 0.0035(3)
Si2 0.0070(3) 0.0073(3) 0.0098(3) 0.0011(2) 0.0003(2) 0.0045(2)
Si3 0.0066(3) 0.0058(3) 0.0108(3) 0.0021(2) 0.0012(2) 0.0029(2)
Si4 0.0054(3) 0.0072(3) 0.0111(3) 0.0017(2) -0.0001(2) 0.0026(2)
O1 0.0058(7) 0.0096(8) 0.0238(10) 0.0029(7) 0.0004(7) 0.0040(6)
O2 0.0107(9) 0.0184(10) 0.0221(10) 0.0101(8) 0.0063(8) 0.0087(8)
O3 0.0087(8) 0.0073(8) 0.0207(10) 0.0019(7) 0.0003(7) 0.0048(7)
O4 0.0114(9) 0.0099(8) 0.0195(10) -0.0037(7) 0.0010(7) 0.0030(7)
O5 0.0238(11) 0.0191(10) 0.0136(9) 0.0009(8) 0.0048(8) 0.0144(9)
O6 0.0327(14) 0.0218(10) 0.0088(8) 0.0027(7) 0.0029(9) 0.0124(11)
O7 0.0072(8) 0.0064(8) 0.0209(10) 0.0030(7) 0.0029(7) 0.0023(6)
O8 0.0143(9) 0.0217(11) 0.0158(10) -0.0044(8) -0.0073(8) 0.0085(9)
O9 0.0171(10) 0.0170(10) 0.0161(10) 0.0094(8) 0.0029(8) 0.0067(8)
O10 0.0149(9) 0.0121(9) 0.0180(10) 0.0025(7) -0.0059(7) 0.0069(8)
F1 0.0391(14) 0.0347(13) 0.0291(12) 0.0015(10) 0.0094(11) 0.0279(12)
F2 0.0175(10) 0.0347(13) 0.0310(13) 0.0059(10) -0.0037(9) 0.0054(10)

loop_
_atom_type_symbol
_atom_type_description
_atom_type_scat_dispersion_real
_atom_type_scat_dispersion_imag
_atom_type_scat_source
O O 0.0106 0.0060 'International Tables Vol C Tables 4.2.6.8 and 6.1.1.4'
F F 0.0171 0.0103 'International Tables Vol C Tables 4.2.6.8 and 6.1.1.4'
Si Si 0.0817 0.0704 'International Tables Vol C Tables 4.2.6.8 and 6.1.1.4'
Cs Cs -0.3680 2.1192 'International Tables Vol C Tables 4.2.6.8 and 6.1.1.4'
Yb Yb -0.3850 5.5486 'International Tables Vol C Tables 4.2.6.8 and 6.1.1.4'

loop_
_geom_angle_atom_site_label_1
_geom_angle_atom_site_label_2
_geom_angle_atom_site_label_3
_geom_angle
_geom_angle_site_symmetry_1
_geom_angle_site_symmetry_3
Cs1 Yb1 Cs1 180.0 2_566 1_644
Cs1 Yb1 Cs1 63.960(4) 1_544 2_566
Cs1 Yb1 Cs1 116.040(5) 2_666 2_566
Cs1 Yb1 Cs1 180.0 2_666 1_544
Cs1 Yb1 Cs1 116.040(5) 1_544 1_644
Cs1 Yb1 Cs1 63.960(4) 2_666 1_644
Si2 Yb1 Cs1 66.882(12) 2_566 1_544
Si2 Yb1 Cs1 59.107(12) 1_644 1_644
Si2 Yb1 Cs1 120.893(12) 2_566 1_644
Si2 Yb1 Cs1 113.118(12) 1_644 1_544
Si2 Yb1 Cs1 66.882(12) 1_644 2_666
Si2 Yb1 Cs1 59.107(12) 2_566 2_566
Si2 Yb1 Cs1 120.893(12) 1_644 2_566
Si2 Yb1 Cs1 113.118(12) 2_566 2_666
Si2 Yb1 Si2 180.00(3) 2_566 1_644
O5 Yb1 Cs1 45.89(6) 2_566 2_566
O5 Yb1 Cs1 134.11(6) 2_566 1_644
O5 Yb1 Cs1 109.66(7) 2_566 2_666
O5 Yb1 Cs1 134.11(6) 1_644 2_566
O5 Yb1 Cs1 70.34(7) 1_644 2_666
O5 Yb1 Cs1 45.89(6) 1_644 1_644
O5 Yb1 Cs1 70.34(7) 2_566 1_544
O5 Yb1 Cs1 109.66(7) 1_644 1_544
O5 Yb1 Si2 15.31(6) 1_644 1_644
O5 Yb1 Si2 164.69(6) 2_566 1_644
O5 Yb1 Si2 164.69(6) 1_644 2_566
O5 Yb1 Si2 15.31(6) 2_566 2_566
O5 Yb1 O5 180.00(11) 2_566 1_644
O5 Yb1 O8 90.41(9) 1_644 2_666
O5 Yb1 O8 89.59(9) 1_644 1_544
O5 Yb1 O8 89.59(9) 2_566 2_666
O5 Yb1 O8 90.41(9) 2_566 1_544
O5 Yb1 O9 90.28(9) 2_566 1_654
O5 Yb1 O9 89.72(9) 1_644 1_654
O5 Yb1 O9 89.72(9) 2_566 2_556
O5 Yb1 O9 90.28(9) 1_644 2_556
O8 Yb1 Cs1 50.68(7) 2_666 2_666
O8 Yb1 Cs1 50.68(7) 1_544 1_544
O8 Yb1 Cs1 129.32(7) 2_666 1_544
O8 Yb1 Cs1 129.32(7) 1_544 2_666
O8 Yb1 Cs1 130.27(7) 1_544 1_644
O8 Yb1 Cs1 130.27(7) 2_666 2_566
O8 Yb1 Cs1 49.73(7) 1_544 2_566
O8 Yb1 Cs1 49.73(7) 2_666 1_644
O8 Yb1 Si2 98.35(7) 1_544 2_566
O8 Yb1 Si2 81.65(7) 1_544 1_644
O8 Yb1 Si2 81.65(7) 2_666 2_566
O8 Yb1 Si2 98.35(7) 2_666 1_644
O8 Yb1 O8 180.00(10) 2_666 1_544
O8 Yb1 O9 91.16(9) 2_666 1_654
O8 Yb1 O9 91.16(9) 1_544 2_556
O8 Yb1 O9 88.84(9) 2_666 2_556
O8 Yb1 O9 88.84(9) 1_544 1_654
O9 Yb1 Cs1 71.86(6) 2_556 1_644
O9 Yb1 Cs1 133.09(6) 1_654 1_544
O9 Yb1 Cs1 46.91(6) 2_556 1_544
O9 Yb1 Cs1 108.14(6) 1_654 1_644
O9 Yb1 Cs1 133.09(6) 2_556 2_666
O9 Yb1 Cs1 46.91(6) 1_654 2_666
O9 Yb1 Cs1 108.14(6) 2_556 2_566
O9 Yb1 Cs1 71.86(6) 1_654 2_566
O9 Yb1 Si2 103.44(7) 2_556 1_644
O9 Yb1 Si2 103.44(7) 1_654 2_566
O9 Yb1 Si2 76.56(7) 1_654 1_644
O9 Yb1 Si2 76.56(7) 2_556 2_566
O9 Yb1 O9 180.00(15) 2_556 1_654
Cs3 Yb2 Cs3 180.0 2_786 1_445
Cs3 Yb2 Cs3 65.244(8) 1_445 2_776
Cs3 Yb2 Cs3 114.756(8) 2_786 2_776
Cs3 Yb2 Cs3 180.0 2_776 1_455
Cs3 Yb2 Cs3 114.756(8) 1_445 1_455
Cs3 Yb2 Cs3 65.244(8) 2_786 1_455
Si1 Yb2 Cs3 64.435(14) . 2_776
Si1 Yb2 Cs3 115.565(14) . 1_455
Si1 Yb2 Cs3 92.647(12) 2_676 2_786
Si1 Yb2 Cs3 115.564(14) 2_676 2_776
Si1 Yb2 Cs3 87.354(12) . 2_786
Si1 Yb2 Cs3 64.436(14) 2_676 1_455
Si1 Yb2 Cs3 92.646(12) . 1_445
Si1 Yb2 Cs3 87.353(12) 2_676 1_445
Si1 Yb2 Si1 180.0 . 2_676
O6 Yb2 Cs3 124.98(8) 2_676 2_776
O6 Yb2 Cs3 77.51(6) 2_676 2_786
O6 Yb2 Cs3 102.49(6) 2_676 1_445
O6 Yb2 Cs3 55.02(8) . 2_776
O6 Yb2 Cs3 102.49(6) . 2_786
O6 Yb2 Cs3 55.02(8) 2_676 1_455
O6 Yb2 Cs3 124.98(8) . 1_455
O6 Yb2 Cs3 77.51(6) . 1_445
O6 Yb2 Si1 164.53(6) 2_676 .
O6 Yb2 Si1 164.53(6) . 2_676
O6 Yb2 Si1 15.47(6) 2_676 2_676
O6 Yb2 Si1 15.47(6) . .
O6 Yb2 O6 180.0 2_676 .
F1 Yb2 Cs3 39.66(7) . 1_455
F1 Yb2 Cs3 46.03(8) 2_676 1_445
F1 Yb2 Cs3 140.34(7) . 2_776
F1 Yb2 Cs3 133.97(8) . 1_445
F1 Yb2 Cs3 46.03(8) . 2_786
F1 Yb2 Cs3 140.34(7) 2_676 1_455
F1 Yb2 Cs3 39.66(7) 2_676 2_776
F1 Yb2 Cs3 133.97(8) 2_676 2_786
F1 Yb2 Si1 101.21(7) 2_676 .
F1 Yb2 Si1 101.21(7) . 2_676
F1 Yb2 Si1 78.79(7) 2_676 2_676
F1 Yb2 Si1 78.79(7) . .
F1 Yb2 O6 88.29(10) . 2_676
F1 Yb2 O6 91.71(10) 2_676 2_676
F1 Yb2 O6 91.71(10) . .
F1 Yb2 O6 88.29(10) 2_676 .
F1 Yb2 F1 180.0 2_676 .
F2 Yb2 Cs3 71.20(8) . 2_776
F2 Yb2 Cs3 133.42(8) 2_676 2_786
F2 Yb2 Cs3 46.58(8) 2_676 1_445
F2 Yb2 Cs3 71.20(8) 2_676 1_455
F2 Yb2 Cs3 108.80(8) 2_676 2_776
F2 Yb2 Cs3 133.43(8) . 1_445
F2 Yb2 Cs3 46.57(8) . 2_786
F2 Yb2 Cs3 108.80(8) . 1_455
F2 Yb2 Si1 82.75(7) . .
F2 Yb2 Si1 82.75(7) 2_676 2_676
F2 Yb2 Si1 97.25(7) 2_676 .
F2 Yb2 Si1 97.25(7) . 2_676
F2 Yb2 O6 91.00(11) 2_676 2_676
F2 Yb2 O6 91.00(11) . .
F2 Yb2 O6 89.01(11) 2_676 .
F2 Yb2 O6 89.00(11) . 2_676
F2 Yb2 F1 89.30(10) 2_676 .
F2 Yb2 F1 89.30(10) . 2_676
F2 Yb2 F1 90.70(10) 2_676 2_676
F2 Yb2 F1 90.70(10) . .
F2 Yb2 F2 180.0 . 2_676
Si2 Cs1 Si3 97.472(17) 2_467 2_567
Si2 Cs1 Si4 97.485(17) 2_467 2_577
Si3 Cs1 Si4 96.309(17) 2_567 2_577
O1 Cs1 Si2 106.30(4) 2_577 2_467
O1 Cs1 Si3 71.56(4) 2_577 2_567
O1 Cs1 Si4 25.52(3) 2_577 2_577
O3 Cs1 Si2 26.01(4) 2_467 2_467
O3 Cs1 Si3 105.24(4) 2_467 2_567
O3 Cs1 Si4 72.06(4) 2_467 2_577
O3 Cs1 O1 85.11(5) 2_467 2_577
O3 Cs1 O7 84.18(5) 2_467 2_567
O5 Cs1 Si2 97.22(5) . 2_467
O5 Cs1 Si2 24.41(4) 2_467 2_467
O5 Cs1 Si3 102.98(5) 2_467 2_567
O5 Cs1 Si3 165.19(5) . 2_567
O5 Cs1 Si4 83.62(5) . 2_577
O5 Cs1 Si4 119.82(4) 2_467 2_577
O5 Cs1 O1 105.93(6) . 2_577
O5 Cs1 O1 130.69(6) 2_467 2_577
O5 Cs1 O3 47.99(5) 2_467 2_467
O5 Cs1 O3 88.88(6) . 2_467
O5 Cs1 O5 89.72(7) . 2_467
O5 Cs1 O7 167.23(6) . 2_567
O5 Cs1 O7 77.67(6) 2_467 2_567
O5 Cs1 O8 116.28(6) 2_467 2_577
O5 Cs1 O8 59.81(6) . 2_577
O5 Cs1 O8 81.29(6) . .
O5 Cs1 O8 138.48(6) 2_467 .
O5 Cs1 O9 58.53(6) 2_467 .
O5 Cs1 O9 141.42(6) . 2_567
O5 Cs1 O9 81.81(6) . .
O7 Cs1 Si2 72.06(4) 2_567 2_467
O7 Cs1 Si3 25.93(4) 2_567 2_567
O7 Cs1 Si4 104.28(4) 2_567 2_577
O7 Cs1 O1 84.19(5) 2_567 2_577
O8 Cs1 Si2 100.27(5) 2_577 2_467
O8 Cs1 Si2 162.70(5) . 2_467
O8 Cs1 Si3 84.12(4) . 2_567
O8 Cs1 Si3 118.99(4) 2_577 2_567
O8 Cs1 Si4 23.83(4) 2_577 2_577
O8 Cs1 Si4 99.46(5) . 2_577
O8 Cs1 O1 47.45(5) 2_577 2_577
O8 Cs1 O1 90.59(6) . 2_577
O8 Cs1 O3 167.77(6) . 2_467
O8 Cs1 O3 74.79(6) 2_577 2_467
O8 Cs1 O7 127.82(6) 2_577 2_567
O8 Cs1 O7 106.80(6) . 2_567
O8 Cs1 O8 93.88(6) 2_577 .
O8 Cs1 O9 141.62(6) 2_577 .
O8 Cs1 O9 80.04(6) . .
O9 Cs1 Si2 120.02(4) 2_567 2_467
O9 Cs1 Si2 82.69(4) . 2_467
O9 Cs1 Si3 23.96(4) 2_567 2_567
O9 Cs1 Si3 98.21(4) . 2_567
O9 Cs1 Si4 99.91(5) 2_567 2_577
O9 Cs1 Si4 165.33(4) . 2_577
O9 Cs1 O1 74.76(6) 2_567 2_577
O9 Cs1 O1 166.92(5) . 2_577
O9 Cs1 O3 105.86(6) . 2_467
O9 Cs1 O3 129.00(6) 2_567 2_467
O9 Cs1 O5 119.70(6) 2_567 2_467
O9 Cs1 O7 89.77(5) . 2_567
O9 Cs1 O7 48.07(5) 2_567 2_567
O9 Cs1 O8 117.28(6) 2_567 2_577
O9 Cs1 O8 60.17(6) 2_567 .
O9 Cs1 O9 92.57(6) 2_567 .
Si1 Cs2 Cs3 164.091(12) 1_665 2_776
Si1 Cs2 Si2 46.046(16) 1_665 1_765
Si1 Cs2 Si3 83.874(17) 1_665 1_665
Si2 Cs2 Cs3 143.967(14) 1_765 2_776
Si2 Cs2 Si3 90.682(16) 1_765 1_665
Si3 Cs2 Cs3 105.559(14) 1_665 2_776
O1 Cs2 Cs3 60.56(4) 1_655 2_776
O1 Cs2 Si1 135.32(4) 1_655 1_665
O1 Cs2 Si2 98.90(4) 1_655 1_765
O1 Cs2 Si3 67.45(3) 1_655 1_665
O2 Cs2 Cs3 55.88(4) 1_655 2_776
O2 Cs2 Si1 133.76(4) 1_655 1_665
O2 Cs2 Si2 88.59(5) 1_655 1_765
O2 Cs2 Si3 109.22(4) 1_655 1_665
O2 Cs2 O1 43.04(5) 1_655 1_655
O3 Cs2 Cs3 119.82(4) 1_765 2_776
O3 Cs2 Si1 69.62(4) 1_765 1_665
O3 Cs2 Si2 24.18(4) 1_765 1_765
O3 Cs2 Si3 100.30(4) 1_765 1_665
O3 Cs2 O1 82.22(5) 1_765 1_655
O3 Cs2 O2 64.50(6) 1_765 1_655
O4 Cs2 Cs3 83.92(4) 1_665 2_776
O4 Cs2 Si1 102.70(4) 1_665 1_665
O4 Cs2 Si2 113.89(4) 1_665 1_765
O4 Cs2 Si3 23.51(4) 1_665 1_665
O4 Cs2 O1 62.17(5) 1_665 1_655
O4 Cs2 O2 104.60(6) 1_665 1_655
O4 Cs2 O3 119.98(6) 1_665 1_765
O7 Cs2 Cs3 129.24(4) 1_665 2_776
O7 Cs2 Si1 60.98(4) 1_665 1_665
O7 Cs2 Si2 70.64(4) 1_665 1_765
O7 Cs2 Si3 23.69(4) 1_665 1_665
O7 Cs2 O1 83.78(5) 1_665 1_655
O7 Cs2 O2 119.52(6) 1_665 1_655
O7 Cs2 O3 86.01(5) 1_665 1_765
O7 Cs2 O4 46.22(5) 1_665 1_665
O10 Cs2 Cs3 163.09(4) 1_665 2_776
O10 Cs2 Si1 23.49(4) 1_665 1_665
O10 Cs2 Si2 22.60(4) 1_665 1_765
O10 Cs2 Si3 88.11(5) 1_665 1_665
O10 Cs2 O1 118.29(6) 1_665 1_655
O10 Cs2 O2 110.62(6) 1_665 1_655
O10 Cs2 O3 46.20(5) 1_665 1_765
O10 Cs2 O4 110.93(6) 1_665 1_665
O10 Cs2 O7 64.74(6) 1_665 1_665
F1 Cs2 Cs3 73.43(6) 1_655 2_776
F1 Cs2 Si1 95.10(6) 1_655 1_665
F1 Cs2 Si2 95.48(6) 1_655 1_765
F1 Cs2 Si3 170.40(6) 1_655 1_665
F1 Cs2 O1 118.59(6) 1_655 1_655
F1 Cs2 O2 78.36(7) 1_655 1_655
F1 Cs2 O3 88.23(7) 1_655 1_765
F1 Cs2 O4 150.43(7) 1_655 1_665
F1 Cs2 O7 155.89(7) 1_655 1_665
F1 Cs2 O10 94.75(8) 1_655 1_665
F1 Cs2 F2 85.65(7) 1_655 .
F2 Cs2 Cs3 73.76(6) . 2_776
F2 Cs2 Si1 94.78(6) . 1_665
F2 Cs2 Si2 140.81(6) . 1_765
F2 Cs2 Si3 84.92(6) . 1_665
F2 Cs2 O1 114.91(6) . 1_655
F2 Cs2 O2 129.57(7) . 1_655
F2 Cs2 O3 162.67(7) . 1_765
F2 Cs2 O4 69.66(7) . 1_665
F2 Cs2 O7 93.00(7) . 1_665
F2 Cs2 O10 118.21(7) . 1_665
Yb2 Cs3 Yb2 114.756(8) 1_665 1_655
Yb2 Cs3 Cs2 85.235(6) 1_665 .
Yb2 Cs3 Si1 117.824(13) 1_665 2_776
Yb2 Cs3 Si4 113.596(13) 1_665 2_676
Cs2 Cs3 Yb2 175.440(9) 2_776 1_665
Cs2 Cs3 Yb2 68.088(6) 2_776 1_655
Cs2 Cs3 Yb2 66.273(6) . 1_655
Cs2 Cs3 Cs2 99.270(7) 2_776 .
Cs2 Cs3 Si1 60.993(11) 2_776 2_776
Cs2 Cs3 Si4 61.968(12) 2_776 2_676
Si1 Cs3 Yb2 48.140(10) 2_776 1_655
Si1 Cs3 Cs2 114.398(13) 2_776 .
Si4 Cs3 Yb2 118.608(13) 2_676 1_655
Si4 Cs3 Cs2 151.579(14) 2_676 .
Si4 Cs3 Si1 76.708(15) 2_676 2_776
O2 Cs3 Yb2 123.18(4) 2_676 1_665
O2 Cs3 Yb2 120.17(4) 2_676 1_655
O2 Cs3 Cs2 129.11(4) 2_676 .
O2 Cs3 Cs2 53.20(4) 2_676 2_776
O2 Cs3 Si1 90.08(4) 2_676 2_776
O2 Cs3 Si4 22.59(4) 2_676 2_676
O2 Cs3 O6 108.22(5) 2_676 2_776
O6 Cs3 Yb2 112.25(4) 2_776 1_665
O6 Cs3 Yb2 29.53(3) 2_776 1_655
O6 Cs3 Cs2 94.82(3) 2_776 .
O6 Cs3 Cs2 68.27(4) 2_776 2_776
O6 Cs3 Si1 20.54(4) 2_776 2_776
O6 Cs3 Si4 97.01(4) 2_776 2_676
F1 Cs3 Yb2 31.68(5) 2_786 1_665
F1 Cs3 Yb2 26.82(4) 1_655 1_655
F1 Cs3 Yb2 90.38(5) 2_786 1_655
F1 Cs3 Yb2 96.36(5) 1_655 1_665
F1 Cs3 Cs2 147.63(5) 2_786 2_776
F1 Cs3 Cs2 42.16(5) 1_655 .
F1 Cs3 Cs2 87.51(5) 1_655 2_776
F1 Cs3 Cs2 93.19(5) 2_786 .
F1 Cs3 Si1 73.25(5) 1_655 2_776
F1 Cs3 Si1 86.65(5) 2_786 2_776
F1 Cs3 Si4 114.12(5) 2_786 2_676
F1 Cs3 Si4 144.94(5) 1_655 2_676
F1 Cs3 O2 134.03(7) 2_786 2_676
F1 Cs3 O2 140.21(7) 1_655 2_676
F1 Cs3 O6 81.06(6) 2_786 2_776
F1 Cs3 O6 53.02(6) 1_655 2_776
F1 Cs3 F1 81.91(8) 2_786 1_655
F1 Cs3 F2 120.54(8) 2_786 .
F1 Cs3 F2 62.29(6) 2_786 2_786
F2 Cs3 Yb2 31.73(5) 2_786 1_665
F2 Cs3 Yb2 95.25(6) . 1_665
F2 Cs3 Yb2 99.05(6) . 1_655
F2 Cs3 Yb2 142.94(5) 2_786 1_655
F2 Cs3 Cs2 87.67(6) . 2_776
F2 Cs3 Cs2 89.39(5) 2_786 .
F2 Cs3 Cs2 42.52(5) . .
F2 Cs3 Cs2 146.79(5) 2_786 2_776
F2 Cs3 Si1 139.91(6) . 2_776
F2 Cs3 Si1 142.44(5) 2_786 2_776
F2 Cs3 Si4 96.28(5) 2_786 2_676
F2 Cs3 Si4 111.78(5) . 2_676
F2 Cs3 O2 89.79(6) . 2_676
F2 Cs3 O2 96.81(6) 2_786 2_676
F2 Cs3 O6 143.29(7) 2_786 2_776
F2 Cs3 O6 127.81(7) . 2_776
F2 Cs3 F1 118.59(8) 2_786 1_655
F2 Cs3 F1 81.62(6) . 1_655
F2 Cs3 F2 77.22(8) 2_786 .
Yb2 Si1 Cs2 74.086(14) . .
Yb2 Si1 Cs2 74.771(14) . 1_455
Yb2 Si1 Cs2 98.742(16) . 1_445
Yb2 Si1 Cs3 67.425(13) . 2_776
Cs2 Si1 Cs2 121.96(2) 1_445 .
Cs2 Si1 Cs2 120.72(2) 1_445 1_455
Cs2 Si1 Cs2 112.673(16) . 1_455
Cs2 Si1 Cs3 55.743(12) . 2_776
Cs2 Si1 Cs3 142.168(18) 1_455 2_776
Cs2 Si1 Cs3 68.185(13) 1_445 2_776
O2 Si1 Yb2 109.74(9) . .
O2 Si1 Cs2 152.97(9) . .
O2 Si1 Cs2 47.25(8) . 1_455
O2 Si1 Cs2 84.51(9) . 1_445
O2 Si1 Cs3 151.16(9) . 2_776
O4 Si1 Yb2 94.80(9) 1_665 .
O4 Si1 Cs2 45.78(8) 1_665 .
O4 Si1 Cs2 157.63(9) 1_665 1_445
O4 Si1 Cs2 80.01(9) 1_665 1_455
O4 Si1 Cs3 101.29(9) 1_665 2_776
O4 Si1 O2 107.55(13) 1_665 .
O6 Si1 Yb2 21.84(9) . .
O6 Si1 Cs2 77.44(9) . 1_445
O6 Si1 Cs2 89.89(11) . 1_455
O6 Si1 Cs2 81.76(12) . .
O6 Si1 Cs3 54.47(12) . 2_776
O6 Si1 O2 112.00(16) . .
O6 Si1 O4 113.37(13) . 1_665
O6 Si1 O10 109.59(14) . .
O10 Si1 Yb2 128.85(9) . .
O10 Si1 Cs2 152.45(9) . 1_455
O10 Si1 Cs2 89.91(9) . .
O10 Si1 Cs2 49.73(8) . 1_445
O10 Si1 Cs3 63.61(9) . 2_776
O10 Si1 O2 105.92(12) . .
O10 Si1 O4 108.07(13) . 1_665
Yb1 Si2 Cs1 68.076(14) 1_466 .
Yb1 Si2 Cs1 62.826(12) 1_466 2_577
Yb1 Si2 Cs1 69.960(14) 1_466 2_467
Yb1 Si2 Cs2 116.39(2) 1_466 1_345
Cs1 Si2 Cs1 124.41(2) 2_467 2_577
Cs1 Si2 Cs1 65.243(12) . 2_577
Cs1 Si2 Cs1 71.280(15) 2_467 .
Cs1 Si2 Cs2 67.198(13) 2_467 1_345
Cs1 Si2 Cs2 132.03(2) . 1_345
Cs2 Si2 Cs1 162.33(2) 1_345 2_577
O1 Si2 Yb1 109.89(9) . 1_466
O1 Si2 Cs1 47.14(8) . 2_577
O1 Si2 Cs1 84.52(8) . .
O1 Si2 Cs1 154.11(8) . 2_467
O1 Si2 Cs2 128.82(9) . 1_345
O1 Si2 O3 106.65(11) . .
O3 Si2 Yb1 130.38(9) . 1_466
O3 Si2 Cs1 138.78(8) . 2_577
O3 Si2 Cs1 62.55(8) . 2_467
O3 Si2 Cs1 83.50(8) . .
O3 Si2 Cs2 56.67(8) . 1_345
O5 Si2 Yb1 21.87(9) . 1_466
O5 Si2 Cs1 57.00(10) . 2_467
O5 Si2 Cs1 49.24(9) . .
O5 Si2 Cs1 68.53(10) . 2_577
O5 Si2 Cs2 117.97(10) . 1_345
O5 Si2 O1 113.15(14) . .
O5 Si2 O3 111.18(13) . .
O5 Si2 O10 115.03(13) . 1_455
O10 Si2 Yb1 97.22(9) 1_455 1_466
O10 Si2 Cs1 114.53(9) 1_455 2_577
O10 Si2 Cs1 98.43(9) 1_455 2_467
O10 Si2 Cs1 164.04(10) 1_455 .
O10 Si2 Cs2 47.94(8) 1_455 1_345
O10 Si2 O1 107.13(13) 1_455 .
O10 Si2 O3 102.89(12) 1_455 .
Cs1 Si3 Cs1 69.104(14) 2_567 .
Cs1 Si3 Cs1 122.06(2) 2_567 2_467
Cs1 Si3 Cs1 64.916(12) . 2_467
Cs1 Si3 Cs2 126.852(19) . 1_445
Cs1 Si3 Cs2 66.833(12) 2_567 1_445
Cs2 Si3 Cs1 168.22(2) 1_445 2_467
O3 Si3 Cs1 148.72(9) . 2_567
O3 Si3 Cs1 44.46(8) . 2_467
O3 Si3 Cs1 80.52(8) . .
O3 Si3 Cs2 132.34(9) . 1_445
O3 Si3 O7 105.56(11) . .
O4 Si3 Cs1 114.63(8) . 2_467
O4 Si3 Cs1 167.64(9) . .
O4 Si3 Cs1 103.17(9) . 2_567
O4 Si3 Cs2 53.84(8) . 1_445
O4 Si3 O3 108.02(12) . .
O4 Si3 O7 103.26(12) . .
O7 Si3 Cs1 64.12(8) . 2_567
O7 Si3 Cs1 136.88(8) . 2_467
O7 Si3 Cs1 82.38(8) . .
O7 Si3 Cs2 52.35(8) . 1_445
O9 Si3 Cs1 71.33(9) . 2_467
O9 Si3 Cs1 52.66(10) . .
O9 Si3 Cs1 52.99(9) . 2_567
O9 Si3 Cs2 114.36(10) . 1_445
O9 Si3 O3 113.09(13) . .
O9 Si3 O4 115.04(13) . .
O9 Si3 O7 111.02(13) . .
Cs1 Si4 Cs1 121.66(2) 2_577 2_567
Cs1 Si4 Cs1 63.859(13) . 2_567
Cs1 Si4 Cs1 69.082(14) 2_577 .
Cs1 Si4 Cs2 127.37(2) . 1_455
Cs1 Si4 Cs2 64.188(12) 2_577 1_455
Cs1 Si4 Cs3 116.685(19) 2_577 2_676
Cs1 Si4 Cs3 135.90(2) . 2_676
Cs2 Si4 Cs1 167.30(2) 1_455 2_567
Cs3 Si4 Cs1 120.846(19) 2_676 2_567
Cs3 Si4 Cs2 57.025(11) 2_676 1_455
O1 Si4 Cs1 81.54(9) . .
O1 Si4 Cs1 135.91(8) . 2_567
O1 Si4 Cs1 62.48(8) . 2_577
O1 Si4 Cs2 56.39(8) . 1_455
O1 Si4 Cs3 66.85(9) . 2_676
O2 Si4 Cs1 167.56(10) . .
O2 Si4 Cs1 117.87(8) . 2_567
O2 Si4 Cs1 101.67(9) . 2_577
O2 Si4 Cs2 49.76(8) . 1_455
O2 Si4 Cs3 55.20(9) . 2_676
O2 Si4 O1 101.89(12) . .
O2 Si4 O7 107.58(13) . .
O7 Si4 Cs1 150.37(9) . 2_577
O7 Si4 Cs1 46.12(8) . 2_567
O7 Si4 Cs1 82.58(8) . .
O7 Si4 Cs2 134.81(9) . 1_455
O7 Si4 Cs3 77.85(8) . 2_676
O7 Si4 O1 106.01(11) . .
O8 Si4 Cs1 68.30(10) . 2_567
O8 Si4 Cs1 56.01(10) . 2_577
O8 Si4 Cs1 52.26(10) . .
O8 Si4 Cs2 112.55(10) . 1_455
O8 Si4 Cs3 168.86(11) . 2_676
O8 Si4 O1 111.86(13) . .
O8 Si4 O2 115.90(14) . .
O8 Si4 O7 112.64(13) . .
Cs1 O1 Cs2 75.80(4) 2_577 1_455
Si2 O1 Cs1 112.19(10) . 2_577
Si2 O1 Cs2 127.61(10) . 1_455
Si2 O1 Si4 129.07(14) . .
Si4 O1 Cs1 92.00(9) . 2_577
Si4 O1 Cs2 100.89(9) . 1_455
Cs2 O2 Cs3 70.92(4) 1_455 2_676
Si1 O2 Cs2 111.92(10) . 1_455
Si1 O2 Cs3 110.89(11) . 2_676
Si4 O2 Cs2 108.57(10) . 1_455
Si4 O2 Cs3 102.21(10) . 2_676
Si4 O2 Si1 133.96(15) . .
Cs1 O3 Cs2 79.47(5) 2_467 1_345
Si2 O3 Cs1 91.44(9) . 2_467
Si2 O3 Cs2 99.14(9) . 1_345
Si3 O3 Cs1 115.29(10) . 2_467
Si3 O3 Cs2 125.79(10) . 1_345
Si3 O3 Si2 129.93(14) . .
Si1 O4 Cs2 113.44(10) 1_445 1_445
Si3 O4 Cs2 102.66(10) . 1_445
Si3 O4 Si1 140.31(15) . 1_445
Yb1 O5 Cs1 103.06(8) 1_466 .
Yb1 O5 Cs1 101.08(8) 1_466 2_467
Cs1 O5 Cs1 90.28(6) . 2_467
Si2 O5 Yb1 142.82(15) . 1_466
Si2 O5 Cs1 98.59(11) . 2_467
Si2 O5 Cs1 108.09(11) . .
Yb2 O6 Cs3 95.45(9) . 2_776
Si1 O6 Yb2 142.69(15) . .
Si1 O6 Cs3 104.99(13) . 2_776
Cs2 O7 Cs1 80.07(5) 1_445 2_567
Si3 O7 Cs1 89.95(9) . 2_567
Si3 O7 Cs2 103.96(9) . 1_445
Si4 O7 Cs1 113.42(10) . 2_567
Si4 O7 Cs2 121.94(10) . 1_445
Si4 O7 Si3 130.64(14) . .
Yb1 O8 Cs1 97.27(8) 1_566 .
Yb1 O8 Cs1 98.58(8) 1_566 2_577
Cs1 O8 Cs1 86.12(6) 2_577 .
Si4 O8 Yb1 151.54(15) . 1_566
Si4 O8 Cs1 100.16(11) . 2_577
Si4 O8 Cs1 105.17(11) . .
Yb1 O9 Cs1 98.75(8) 1_456 .
Yb1 O9 Cs1 101.38(8) 1_456 2_567
Cs1 O9 Cs1 87.42(6) 2_567 .
Si3 O9 Yb1 146.60(15) . 1_456
Si3 O9 Cs1 104.74(11) . .
Si3 O9 Cs1 103.05(11) . 2_567
Si1 O10 Cs2 106.79(10) . 1_445
Si2 O10 Cs2 109.46(10) 1_655 1_445
Si2 O10 Si1 143.45(16) 1_655 .
Yb2 F1 Cs2 139.74(12) . 1_455
Yb2 F1 Cs3 113.52(10) . 1_455
Yb2 F1 Cs3 102.28(10) . 2_786
Cs2 F1 Cs3 92.93(7) 1_455 1_455
Cs2 F1 Cs3 103.35(8) 1_455 2_786
Cs3 F1 Cs3 98.09(8) 2_786 1_455
Yb2 F2 Cs2 134.11(12) . .
Yb2 F2 Cs3 118.41(11) . .
Yb2 F2 Cs3 101.69(10) . 2_786
Cs2 F2 Cs3 93.43(7) . .
Cs2 F2 Cs3 102.23(8) . 2_786
Cs3 F2 Cs3 102.78(8) 2_786 .

loop_
_geom_bond_atom_site_label_1
_geom_bond_atom_site_label_2
_geom_bond_distance
_geom_bond_site_symmetry_2
Yb1 Cs1 4.1455(2) 2_666
Yb1 Cs1 4.1742(2) 1_644
Yb1 Cs1 4.1455(2) 1_544
Yb1 Cs1 4.1742(2) 2_566
Yb1 Si2 3.5848(8) 2_566
Yb1 Si2 3.5848(8) 1_644
Yb1 O5 2.210(2) 1_644
Yb1 O5 2.210(2) 2_566
Yb1 O8 2.218(2) 1_544
Yb1 O8 2.218(2) 2_666
Yb1 O9 2.222(2) 2_556
Yb1 O9 2.222(2) 1_654
Yb2 Cs3 4.4056(4) 1_455
Yb2 Cs3 4.0329(3) 2_786
Yb2 Cs3 4.0329(3) 1_445
Yb2 Cs3 4.4056(4) 2_776
Yb2 Si1 3.5535(7) 2_676
Yb2 Si1 3.5535(7) .
Yb2 O6 2.181(2) 2_676
Yb2 O6 2.181(2) .
Yb2 F1 2.168(2) .
Yb2 F1 2.168(2) 2_676
Yb2 F2 2.166(2) 2_676
Yb2 F2 2.166(2) .
Cs1 Si2 3.7469(8) 2_467
Cs1 Si3 3.7672(8) 2_567
Cs1 Si4 3.8235(8) 2_577
Cs1 O1 3.393(2) 2_577
Cs1 O3 3.326(2) 2_467
Cs1 O5 3.178(3) 2_467
Cs1 O5 3.077(2) .
Cs1 O7 3.389(2) 2_567
Cs1 O8 3.221(3) 2_577
Cs1 O8 3.233(3) .
Cs1 O9 3.248(3) .
Cs1 O9 3.088(2) 2_567
Cs2 Cs3 3.9833(4) 2_776
Cs2 Si1 3.9143(7) 1_665
Cs2 Si2 3.9619(8) 1_765
Cs2 Si3 3.9789(8) 1_665
Cs2 O1 3.555(2) 1_655
Cs2 O2 3.375(2) 1_655
Cs2 O3 3.353(2) 1_765
Cs2 O4 3.292(2) 1_665
Cs2 O7 3.246(2) 1_665
Cs2 O10 3.120(2) 1_665
Cs2 F1 2.916(2) 1_655
Cs2 F2 2.937(3) .
Cs3 Yb2 4.4057(4) 1_655
Cs3 Yb2 4.0329(3) 1_665
Cs3 Cs2 3.9833(4) 2_776
Cs3 Si1 4.3042(9) 2_776
Cs3 Si4 4.1532(8) 2_676
Cs3 O2 3.489(2) 2_676
Cs3 O6 3.626(3) 2_776
Cs3 F1 3.067(3) 1_655
Cs3 F1 2.971(3) 2_786
Cs3 F2 3.022(3) .
Cs3 F2 2.991(3) 2_786
Si1 Cs2 4.2639(9) 1_455
Si1 Cs2 3.9143(7) 1_445
Si1 Cs3 4.3041(9) 2_776
Si1 O2 1.634(2) .
Si1 O4 1.630(2) 1_665
Si1 O6 1.564(2) .
Si1 O10 1.629(2) .
Si2 Yb1 3.5848(8) 1_466
Si2 Cs1 3.7470(8) 2_467
Si2 Cs1 4.2856(8) 2_577
Si2 Cs2 3.9619(8) 1_345
Si2 O1 1.633(2) .
Si2 O3 1.644(2) .
Si2 O5 1.566(2) .
Si2 O10 1.615(2) 1_455
Si3 Cs1 3.7673(8) 2_567
Si3 Cs1 4.2937(8) 2_467
Si3 Cs2 3.9789(8) 1_445
Si3 O3 1.644(2) .
Si3 O4 1.627(2) .
Si3 O7 1.647(2) .
Si3 O9 1.570(2) .
Si4 Cs1 4.3148(8) 2_567
Si4 Cs1 3.8236(8) 2_577
Si4 Cs2 4.1911(8) 1_455
Si4 Cs3 4.1532(8) 2_676
Si4 O1 1.648(2) .
Si4 O2 1.632(2) .
Si4 O7 1.643(2) .
Si4 O8 1.569(2) .
O1 Cs1 3.393(2) 2_577
O1 Cs2 3.555(2) 1_455
O2 Cs2 3.375(2) 1_455
O2 Cs3 3.489(2) 2_676
O3 Cs1 3.326(2) 2_467
O3 Cs2 3.353(2) 1_345
O4 Cs2 3.292(2) 1_445
O4 Si1 1.630(2) 1_445
O5 Yb1 2.210(2) 1_466
O5 Cs1 3.178(3) 2_467
O6 Cs3 3.626(3) 2_776
O7 Cs1 3.389(2) 2_567
O7 Cs2 3.246(2) 1_445
O8 Yb1 2.218(2) 1_566
O8 Cs1 3.221(3) 2_577
O9 Yb1 2.222(2) 1_456
O9 Cs1 3.088(2) 2_567
O10 Cs2 3.120(2) 1_445
O10 Si2 1.615(2) 1_655
F1 Cs2 2.916(2) 1_455
F1 Cs3 3.067(3) 1_455
F1 Cs3 2.971(3) 2_786
F2 Cs3 2.991(3) 2_786

loop_
_twin_individual_id
_twin_individual_mass_fraction_refined
1 0.8561(8)
2 0.1439(8)
